data_7047513
loop_
_publ_author_name
'Hoy, Reinhard'
'L\"onnecke, Peter'
'Hey-Hawkins, Evamarie'

_publ_section_title
;
 Selective formation of a two-dimensional coordination polymer based on a
 tridentate phospholane ligand and gold(i).
;
_journal_issue 41
_journal_name_full 'Dalton transactions (Cambridge, England : 2003)'
_journal_page_first 14515
_journal_page_last 14520
_journal_paper_doi 10.1039/c8dt03630f
_journal_volume 47
_journal_year 2018
_chemical_formula_moiety 'C54 H69 Au1 Cl1 P3, 2.75(C6 H4 F2)'
_chemical_formula_sum 'C70.5 H80 Au Cl F5.5 P3'
_chemical_formula_weight 1357.17
_space_group_crystal_system monoclinic
_space_group_IT_number 14
_space_group_name_Hall '-P 2ybc'
_space_group_name_H-M_alt 'P 1 21/c 1'
_symmetry_space_group_name_Hall '-P 2ybc'
_symmetry_space_group_name_H-M 'P 1 21/c 1'
_atom_sites_solution_hydrogens geom
_atom_sites_solution_primary dual
_atom_sites_solution_secondary difmap
_audit_creation_method SHELXL-2018/1
_audit_update_record
;
2018-08-03 deposited with the CCDC.
2018-09-10 downloaded from the CCDC.
;
_cell_angle_alpha 90
_cell_angle_beta 98.5030(10)
_cell_angle_gamma 90
_cell_formula_units_Z 4
_cell_length_a 18.0076(2)
_cell_length_b 13.3691(2)
_cell_length_c 26.8619(3)
_cell_measurement_reflns_used 20516
_cell_measurement_temperature 130(2)
_cell_measurement_theta_max 28.4950
_cell_measurement_theta_min 2.7380
_cell_volume 6395.80(14)
_computing_cell_refinement
;
CrysAlisPro, Agilent Technologies,
Version 1.171.37.35 (release 13-08-2014 CrysAlis171 .NET)
(compiled Aug 13 2014,18:06:01)
;
_computing_data_collection
;
CrysAlisPro, Agilent Technologies,
Version 1.171.37.35 (release 13-08-2014 CrysAlis171 .NET)
(compiled Aug 13 2014,18:06:01)
;
_computing_data_reduction
;
CrysAlisPro, Agilent Technologies,
Version 1.171.37.35 (release 13-08-2014 CrysAlis171 .NET)
(compiled Aug 13 2014,18:06:01)
;
_computing_molecular_graphics
;
 ORTEP3 for Windows
 L. J. Farrugia, J. Appl. Crystallogr. 1997, 30, 565.
 or
 DIAMOND Version 3.2k
 K. Brandenburg, Crystal Impact GbR, Bonn, Germany
;
_computing_publication_material
;
 WINGX
 L.J. Farrugia,
 J. Appl. Cryst., 2012, 45, 849-854.
;
_computing_structure_refinement 'SHELXL-2018/1 (Sheldrick, 2018)'
_computing_structure_solution SHELXT-2014-5
_diffrn_ambient_temperature 130(2)
_diffrn_detector_area_resol_mean 16.3560
_diffrn_measured_fraction_theta_full 0.999
_diffrn_measured_fraction_theta_max 0.937
_diffrn_measurement_device_type 'Xcalibur, Sapphire3, Gemini'
_diffrn_measurement_method '\w scans'
_diffrn_radiation_type MoK\a
_diffrn_radiation_wavelength 0.71073
_diffrn_reflns_av_R_equivalents 0.0563
_diffrn_reflns_av_unetI/netI 0.0484
_diffrn_reflns_Laue_measured_fraction_full 0.999
_diffrn_reflns_Laue_measured_fraction_max 0.937
_diffrn_reflns_limit_h_max 25
_diffrn_reflns_limit_h_min -25
_diffrn_reflns_limit_k_max 18
_diffrn_reflns_limit_k_min -18
_diffrn_reflns_limit_l_max 37
_diffrn_reflns_limit_l_min -37
_diffrn_reflns_number 94539
_diffrn_reflns_point_group_measured_fraction_full 0.999
_diffrn_reflns_point_group_measured_fraction_max 0.937
_diffrn_reflns_theta_full 28.285
_diffrn_reflns_theta_max 30.108
_diffrn_reflns_theta_min 2.287
_diffrn_source 'Enhance (Mo) X-ray Source'
_exptl_absorpt_coefficient_mu 2.474
_exptl_absorpt_correction_T_max 1.00000
_exptl_absorpt_correction_T_min 0.93302
_exptl_absorpt_correction_type multi-scan
_exptl_absorpt_process_details
;
CrysAlisPro, Agilent Technologies,
Version 1.171.37.35 (release 13-08-2014 CrysAlis171 .NET)
(compiled Aug 13 2014,18:06:01)
Empirical absorption correction using spherical harmonics,
 implemented in SCALE3 ABSPACK scaling algorithm.
Empirical absorption correction using spherical harmonics,
 implemented in SCALE3 ABSPACK scaling algorithm.
;
_exptl_crystal_colour 'clear colourless'
_exptl_crystal_density_diffrn 1.409
_exptl_crystal_description prism
_exptl_crystal_F_000 2774
_exptl_crystal_size_max 0.35
_exptl_crystal_size_mid 0.15
_exptl_crystal_size_min 0.10
_refine_diff_density_max 3.362
_refine_diff_density_min -0.912
_refine_diff_density_rms 0.099
_refine_ls_extinction_method none
_refine_ls_goodness_of_fit_ref 1.032
_refine_ls_hydrogen_treatment constr
_refine_ls_matrix_type full
_refine_ls_number_parameters 591
_refine_ls_number_reflns 17655
_refine_ls_number_restraints 50
_refine_ls_restrained_S_all 1.032
_refine_ls_R_factor_all 0.0697
_refine_ls_R_factor_gt 0.0434
_refine_ls_shift/su_max 0.005
_refine_ls_shift/su_mean 0.000
_refine_ls_structure_factor_coef Fsqd
_refine_ls_weighting_details 'w=1/[\s^2^(Fo^2^)+(0.0490P)^2^+4.5041P] where P=(Fo^2^+2Fc^2^)/3'
_refine_ls_weighting_scheme calc
_refine_ls_wR_factor_gt 0.0982
_refine_ls_wR_factor_ref 0.1075
_reflns_Friedel_coverage 0.000
_reflns_number_gt 12478
_reflns_number_total 17655
_reflns_threshold_expression 'I > 2\s(I)'
_cod_data_source_file c8dt03630f2.cif
_cod_data_source_block x2253sqfin
_cod_depositor_comments 'Adding full bibliography for 7047513--7047514.cif.'
_cod_original_formula_sum 'C70.50 H80 Au Cl F5.50 P3'
_cod_database_code 7047513
_shelx_shelxl_version_number 2018/1
_shelx_space_group_comment
;
The symmetry employed for this shelxl refinement is uniquely defined
by the following loop, which should always be used as a source of
symmetry information in preference to the above space-group names.
They are only intended as comments.
;

loop_
_space_group_symop_operation_xyz
'x, y, z'
'-x, y+1/2, -z+1/2'
'-x, -y, -z'
'x, -y-1/2, z-1/2'

loop_
_atom_site_label
_atom_site_type_symbol
_atom_site_fract_x
_atom_site_fract_y
_atom_site_fract_z
_atom_site_U_iso_or_equiv
_atom_site_adp_type
_atom_site_occupancy
_atom_site_site_symmetry_order
_atom_site_calc_flag
_atom_site_refinement_flags_posn
_atom_site_refinement_flags_adp
_atom_site_refinement_flags_occupancy
_atom_site_disorder_assembly
_atom_site_disorder_group
Au1 Au 0.06830(2) 0.75552(2) 0.87858(2) 0.02919(5) Uani 1 1 d . . . . .
Cl1 Cl -0.06104(5) 0.87248(8) 0.88496(4) 0.0455(2) Uani 1 1 d . . . . .
P1 P 0.06165(5) 0.80752(7) 0.79512(4) 0.0300(2) Uani 1 1 d . . . . .
P2 P 0.85602(5) 0.32579(7) 0.55202(4) 0.0301(2) Uani 1 1 d . . . . .
P3 P 0.00885(5) -0.10476(7) 0.39570(3) 0.02739(19) Uani 1 1 d . . . . .
C1 C 0.2922(2) 0.4502(3) 0.61892(14) 0.0339(8) Uani 1 1 d . . . . .
C2 C 0.3692(2) 0.4471(3) 0.61885(15) 0.0388(9) Uani 1 1 d . . . . .
H2 H 0.401293 0.487689 0.641757 0.047 Uiso 1 1 calc R U . . .
C3 C 0.4003(2) 0.3845(3) 0.58528(15) 0.0377(9) Uani 1 1 d . . . . .
C4 C 0.3530(2) 0.3258(3) 0.55198(15) 0.0398(9) Uani 1 1 d . . . . .
H4 H 0.373842 0.283921 0.529031 0.048 Uiso 1 1 calc R U . . .
C5 C 0.2755(2) 0.3270(3) 0.55145(15) 0.0363(9) Uani 1 1 d . . . . .
C6 C 0.2467(2) 0.3888(3) 0.58599(14) 0.0364(9) Uani 1 1 d . . . . .
H6 H 0.194111 0.388556 0.586881 0.044 Uiso 1 1 calc R U . . .
C7 C 0.2546(2) 0.5146(3) 0.65219(14) 0.0385(9) Uani 1 1 d . . . . .
H7 H 0.204323 0.497167 0.655114 0.046 Uiso 1 1 calc R U . . .
C8 C 0.2814(2) 0.5924(3) 0.67809(14) 0.0390(9) Uani 1 1 d . . . . .
H8 H 0.331993 0.612189 0.677530 0.047 Uiso 1 1 calc R U . . .
C9 C 0.2334(2) 0.6512(3) 0.70883(14) 0.0354(8) Uani 1 1 d . . . . .
C10 C 0.2055(2) 0.7450(3) 0.69175(14) 0.0363(8) Uani 1 1 d D . . . .
C11 C 0.1556(2) 0.7950(3) 0.71831(14) 0.0343(8) Uani 1 1 d . . . . .
H11 H 0.136185 0.858096 0.706516 0.041 Uiso 1 1 calc R U . . .
C12 C 0.1337(2) 0.7547(3) 0.76153(13) 0.0297(7) Uani 1 1 d . . . . .
C13 C 0.1644(2) 0.6637(3) 0.77894(14) 0.0335(8) Uani 1 1 d . . . . .
H13 H 0.151642 0.637011 0.809338 0.040 Uiso 1 1 calc R U . . .
C14 C 0.2136(2) 0.6100(3) 0.75331(15) 0.0372(9) Uani 1 1 d D . . . .
C15 C 0.2293(3) 0.7937(4) 0.64567(15) 0.0481(11) Uani 1 1 d D . . . .
H15A H 0.239113 0.741128 0.621521 0.058 Uiso 1 1 calc R U . . .
H15B H 0.187917 0.836241 0.629048 0.058 Uiso 1 1 calc R U . . .
C16 C 0.2991(3) 0.8570(4) 0.65887(19) 0.0644(14) Uani 1 1 d D . . . .
H16A H 0.290025 0.908237 0.683364 0.097 Uiso 1 1 calc R U . . .
H16B H 0.311400 0.889339 0.628386 0.097 Uiso 1 1 calc R U . . .
H16C H 0.341049 0.814422 0.673428 0.097 Uiso 1 1 calc R U . . .
C17 C 0.2496(14) 0.5115(13) 0.7724(7) 0.050(2) Uani 0.478(10) 1 d D . P A 1
H17A H 0.225136 0.456211 0.751608 0.060 Uiso 0.478(10) 1 calc R U P A 1
H17B H 0.303240 0.512506 0.768082 0.060 Uiso 0.478(10) 1 calc R U P A 1
C18 C 0.2440(6) 0.4908(7) 0.8270(3) 0.060(3) Uani 0.478(10) 1 d D . P A 1
H18A H 0.267185 0.545818 0.847820 0.089 Uiso 0.478(10) 1 calc R U P A 1
H18B H 0.270130 0.428172 0.837286 0.089 Uiso 0.478(10) 1 calc R U P A 1
H18C H 0.191050 0.484907 0.831199 0.089 Uiso 0.478(10) 1 calc R U P A 1
C17F C 0.2402(12) 0.5083(12) 0.7747(7) 0.050(2) Uani 0.522(10) 1 d D . P A 2
H17C H 0.211758 0.490493 0.802267 0.060 Uiso 0.522(10) 1 calc R U P A 2
H17D H 0.229470 0.457036 0.748039 0.060 Uiso 0.522(10) 1 calc R U P A 2
C18F C 0.3236(6) 0.5073(10) 0.7947(5) 0.096(5) Uani 0.522(10) 1 d D . P A 2
H18D H 0.351963 0.527064 0.767873 0.144 Uiso 0.522(10) 1 calc R U P A 2
H18E H 0.338583 0.439762 0.806331 0.144 Uiso 0.522(10) 1 calc R U P A 2
H18F H 0.333955 0.554334 0.822856 0.144 Uiso 0.522(10) 1 calc R U P A 2
C19 C 0.0542(2) 0.9422(3) 0.78099(15) 0.0410(9) Uani 1 1 d . . . . .
H19A H 0.061650 0.981785 0.812474 0.049 Uiso 1 1 calc R U . . .
H19B H 0.092493 0.962540 0.760062 0.049 Uiso 1 1 calc R U . . .
C20 C -0.0245(3) 0.9585(4) 0.75253(19) 0.0582(13) Uani 1 1 d . . . . .
H20A H -0.060740 0.967734 0.776534 0.070 Uiso 1 1 calc R U . . .
H20B H -0.025621 1.019034 0.731199 0.070 Uiso 1 1 calc R U . . .
C21 C -0.0452(3) 0.8673(4) 0.72019(17) 0.0544(12) Uani 1 1 d . . . . .
H21A H -0.015346 0.864603 0.692104 0.065 Uiso 1 1 calc R U . . .
H21B H -0.099198 0.868559 0.706019 0.065 Uiso 1 1 calc R U . . .
C22 C -0.0278(2) 0.7781(3) 0.75470(16) 0.0428(10) Uani 1 1 d . . . . .
H22A H -0.022760 0.716709 0.734876 0.051 Uiso 1 1 calc R U . . .
H22B H -0.068340 0.767777 0.775394 0.051 Uiso 1 1 calc R U . . .
C23 C 0.4824(2) 0.3819(3) 0.58654(17) 0.0458(10) Uani 1 1 d . . . . .
H23 H 0.510931 0.429490 0.607595 0.055 Uiso 1 1 calc R U . . .
C24 C 0.5194(2) 0.3216(4) 0.56193(18) 0.0531(12) Uani 1 1 d . . . . .
H24 H 0.490526 0.272187 0.542303 0.064 Uiso 1 1 calc R U . B 1
C25 C 0.6018(2) 0.3197(3) 0.56047(17) 0.0444(10) Uani 0.62(2) 1 d D . P C 1
C26 C 0.6531(5) 0.2870(7) 0.6008(3) 0.0435(15) Uani 0.62(2) 1 d D . P C 1
C27 C 0.7299(6) 0.2889(9) 0.5975(3) 0.0377(17) Uani 0.62(2) 1 d D . P C 1
H27 H 0.764866 0.266641 0.625248 0.045 Uiso 0.62(2) 1 calc R U P C 1
C28 C 0.75565(19) 0.3226(3) 0.55455(14) 0.0332(8) Uani 0.62(2) 1 d D . P C 1
C29 C 0.7035(6) 0.3493(10) 0.5132(4) 0.0455(15) Uani 0.62(2) 1 d D . P C 1
H29 H 0.720376 0.369980 0.482967 0.055 Uiso 0.62(2) 1 calc R U P C 1
C30 C 0.6270(6) 0.3462(8) 0.5156(3) 0.0482(13) Uani 0.62(2) 1 d D . P C 1
C31 C 0.6296(7) 0.2472(12) 0.6503(4) 0.059(3) Uani 0.62(2) 1 d D . P C 1
H31A H 0.660450 0.187907 0.661730 0.071 Uiso 0.62(2) 1 calc R U P C 1
H31B H 0.576390 0.225895 0.643857 0.071 Uiso 0.62(2) 1 calc R U P C 1
C32 C 0.6396(8) 0.3280(14) 0.6923(4) 0.081(5) Uani 0.62(2) 1 d D . P C 1
H32A H 0.693231 0.338950 0.703661 0.121 Uiso 0.62(2) 1 calc R U P C 1
H32B H 0.615493 0.305273 0.720693 0.121 Uiso 0.62(2) 1 calc R U P C 1
H32C H 0.616360 0.390670 0.679034 0.121 Uiso 0.62(2) 1 calc R U P C 1
C33 C 0.5735(11) 0.3736(13) 0.4681(5) 0.084(3) Uani 0.62(2) 1 d D . P C 1
H33A H 0.521090 0.363590 0.474232 0.101 Uiso 0.62(2) 1 calc R U P C 1
H33B H 0.579788 0.445292 0.460478 0.101 Uiso 0.62(2) 1 calc R U P C 1
C34 C 0.5868(8) 0.3132(12) 0.4245(4) 0.090(5) Uani 0.62(2) 1 d D . P C 1
H34A H 0.637225 0.326936 0.416643 0.135 Uiso 0.62(2) 1 calc R U P C 1
H34B H 0.549421 0.330334 0.395387 0.135 Uiso 0.62(2) 1 calc R U P C 1
H34C H 0.582512 0.242029 0.432379 0.135 Uiso 0.62(2) 1 calc R U P C 1
C25F C 0.6018(2) 0.3197(3) 0.56047(17) 0.0444(10) Uani 0.38(2) 1 d D . P C 2
C26F C 0.6537(8) 0.3084(11) 0.6036(5) 0.0435(15) Uani 0.38(2) 1 d D . P C 2
C27F C 0.7305(9) 0.3085(15) 0.6000(5) 0.0377(17) Uani 0.38(2) 1 d D . P C 2
H27F H 0.765929 0.298710 0.629487 0.045 Uiso 0.38(2) 1 calc R U P C 2
C28F C 0.75565(19) 0.3226(3) 0.55455(14) 0.0332(8) Uani 0.38(2) 1 d D . P C 2
C29F C 0.7027(9) 0.3347(15) 0.5116(6) 0.0455(15) Uani 0.38(2) 1 d D . P C 2
H29F H 0.719344 0.343708 0.479907 0.055 Uiso 0.38(2) 1 calc R U P C 2
C30F C 0.6262(9) 0.3340(12) 0.5140(4) 0.0482(13) Uani 0.38(2) 1 d D . P C 2
C31F C 0.6341(13) 0.2926(18) 0.6572(6) 0.059(3) Uani 0.38(2) 1 d D . P C 2
H31C H 0.667300 0.240480 0.674617 0.071 Uiso 0.38(2) 1 calc R U P C 2
H31D H 0.581589 0.268785 0.654793 0.071 Uiso 0.38(2) 1 calc R U P C 2
C32F C 0.6433(19) 0.391(2) 0.6884(9) 0.113(11) Uani 0.38(2) 1 d D . P C 2
H32D H 0.696753 0.403352 0.700140 0.170 Uiso 0.38(2) 1 calc R U P C 2
H32E H 0.616441 0.385556 0.717391 0.170 Uiso 0.38(2) 1 calc R U P C 2
H32F H 0.622681 0.447407 0.667170 0.170 Uiso 0.38(2) 1 calc R U P C 2
C33F C 0.5711(18) 0.348(2) 0.4660(8) 0.084(3) Uani 0.38(2) 1 d D . P C 2
H33C H 0.523567 0.373134 0.475561 0.101 Uiso 0.38(2) 1 calc R U P C 2
H33D H 0.591171 0.400612 0.445950 0.101 Uiso 0.38(2) 1 calc R U P C 2
C34F C 0.5532(11) 0.2622(16) 0.4335(7) 0.075(6) Uani 0.38(2) 1 d D . P C 2
H34D H 0.599618 0.233081 0.424957 0.113 Uiso 0.38(2) 1 calc R U P C 2
H34E H 0.521053 0.283356 0.402679 0.113 Uiso 0.38(2) 1 calc R U P C 2
H34F H 0.526715 0.212061 0.450950 0.113 Uiso 0.38(2) 1 calc R U P C 2
C35 C 0.8660(2) 0.2777(4) 0.48913(16) 0.0491(11) Uani 1 1 d . . . . .
H35A H 0.911029 0.234542 0.491106 0.059 Uiso 1 1 calc R U . . .
H35B H 0.821423 0.237563 0.475496 0.059 Uiso 1 1 calc R U . . .
C36 C 0.8736(3) 0.3665(5) 0.4555(2) 0.086(2) Uani 1 1 d . . . . .
H36A H 0.902598 0.347762 0.428321 0.104 Uiso 1 1 calc R U . . .
H36B H 0.823393 0.390148 0.439902 0.104 Uiso 1 1 calc R U . . .
C37 C 0.9110(4) 0.4417(5) 0.4857(2) 0.092(2) Uani 1 1 d . . . . .
H37A H 0.907066 0.505627 0.466889 0.110 Uiso 1 1 calc R U . . .
H37B H 0.964916 0.424341 0.493823 0.110 Uiso 1 1 calc R U . . .
C38 C 0.8774(3) 0.4545(3) 0.5349(2) 0.0628(15) Uani 1 1 d . . . . .
H38A H 0.831274 0.495879 0.529374 0.075 Uiso 1 1 calc R U . . .
H38B H 0.913994 0.485928 0.561455 0.075 Uiso 1 1 calc R U . . .
C39 C 0.2223(2) 0.2652(3) 0.51771(16) 0.0391(9) Uani 1 1 d . . . . .
H39 H 0.171819 0.265129 0.524138 0.047 Uiso 1 1 calc R U . . .
C40 C 0.2366(2) 0.2095(3) 0.47934(16) 0.0405(9) Uani 1 1 d . . . . .
H40 H 0.285255 0.213172 0.469734 0.049 Uiso 1 1 calc R U . . .
C41 C 0.1809(2) 0.1420(3) 0.45080(15) 0.0364(9) Uani 1 1 d . . . . .
C42 C 0.2031(2) 0.0428(3) 0.44405(18) 0.0467(10) Uani 1 1 d . . . . .
C43 C 0.1493(2) -0.0269(3) 0.42391(16) 0.0423(10) Uani 1 1 d . . . . .
H43 H 0.164547 -0.093497 0.418406 0.051 Uiso 1 1 calc R U . . .
C44 C 0.0741(2) -0.0017(3) 0.41169(13) 0.0317(8) Uani 1 1 d . . . . .
C45 C 0.0540(2) 0.0979(3) 0.41534(13) 0.0329(8) Uani 1 1 d . . . . .
H45 H 0.003252 0.117129 0.404952 0.039 Uiso 1 1 calc R U . . .
C46 C 0.1065(2) 0.1702(3) 0.43394(14) 0.0344(8) Uani 1 1 d . . . . .
C47 C 0.2829(2) 0.0052(4) 0.4604(2) 0.0659(15) Uani 1 1 d . . . . .
H47A H 0.292132 -0.052700 0.439160 0.079 Uiso 1 1 calc R U . . .
H47B H 0.318614 0.058689 0.454514 0.079 Uiso 1 1 calc R U . . .
C48 C 0.2979(3) -0.0255(5) 0.5147(3) 0.099(2) Uani 1 1 d . . . . .
H48A H 0.294350 0.033129 0.536063 0.149 Uiso 1 1 calc R U . . .
H48B H 0.348472 -0.054139 0.522056 0.149 Uiso 1 1 calc R U . . .
H48C H 0.260872 -0.075544 0.521285 0.149 Uiso 1 1 calc R U . . .
C49 C 0.0797(3) 0.2787(3) 0.43415(16) 0.0423(10) Uani 1 1 d . . . . .
H49A H 0.048199 0.286575 0.461146 0.051 Uiso 1 1 calc R U . . .
H49B H 0.124044 0.322668 0.442490 0.051 Uiso 1 1 calc R U . . .
C50 C 0.0352(3) 0.3138(3) 0.38501(18) 0.0576(12) Uani 1 1 d . . . . .
H50A H 0.064688 0.303005 0.357615 0.086 Uiso 1 1 calc R U . . .
H50B H 0.023851 0.385173 0.387388 0.086 Uiso 1 1 calc R U . . .
H50C H -0.011803 0.275878 0.378230 0.086 Uiso 1 1 calc R U . . .
C51 C -0.0438(2) -0.1115(3) 0.44929(14) 0.0375(9) Uani 1 1 d . . . . .
H51A H -0.057206 -0.181614 0.455743 0.045 Uiso 1 1 calc R U . . .
H51B H -0.013420 -0.084297 0.480058 0.045 Uiso 1 1 calc R U . . .
C52 C -0.1138(2) -0.0491(4) 0.43461(19) 0.0542(12) Uani 1 1 d . . . . .
H52A H -0.153085 -0.068257 0.455023 0.065 Uiso 1 1 calc R U . . .
H52B H -0.102391 0.022823 0.440054 0.065 Uiso 1 1 calc R U . . .
C53 C -0.1398(2) -0.0693(4) 0.3803(2) 0.0595(13) Uani 1 1 d . . . . .
H53A H -0.180615 -0.022434 0.367089 0.071 Uiso 1 1 calc R U . . .
H53B H -0.159253 -0.138476 0.375691 0.071 Uiso 1 1 calc R U . . .
C54 C -0.0717(2) -0.0549(3) 0.35200(16) 0.0424(10) Uani 1 1 d . . . . .
H54A H -0.064308 0.016665 0.344758 0.051 Uiso 1 1 calc R U . . .
H54B H -0.078755 -0.092597 0.319906 0.051 Uiso 1 1 calc R U . . .

loop_
_atom_site_aniso_label
_atom_site_aniso_U_11
_atom_site_aniso_U_22
_atom_site_aniso_U_33
_atom_site_aniso_U_23
_atom_site_aniso_U_13
_atom_site_aniso_U_12
Au1 0.02408(7) 0.03659(8) 0.02740(7) 0.00365(6) 0.00547(5) 0.00268(6)
Cl1 0.0286(5) 0.0597(6) 0.0508(6) -0.0036(5) 0.0146(4) 0.0163(4)
P1 0.0308(5) 0.0338(5) 0.0261(4) 0.0029(4) 0.0068(4) 0.0047(4)
P2 0.0231(4) 0.0333(5) 0.0339(5) 0.0019(4) 0.0048(4) 0.0023(4)
P3 0.0268(5) 0.0307(5) 0.0246(4) 0.0005(4) 0.0039(4) 0.0002(4)
C1 0.0248(18) 0.048(2) 0.0295(19) -0.0066(17) 0.0042(15) 0.0040(16)
C2 0.0276(19) 0.050(2) 0.037(2) -0.0156(18) 0.0009(16) 0.0018(17)
C3 0.0212(17) 0.052(2) 0.040(2) -0.0103(18) 0.0050(16) 0.0023(16)
C4 0.0239(18) 0.053(2) 0.044(2) -0.0190(19) 0.0091(17) 0.0013(17)
C5 0.0246(18) 0.046(2) 0.038(2) -0.0086(18) 0.0050(16) -0.0023(16)
C6 0.0239(18) 0.050(2) 0.036(2) -0.0089(18) 0.0061(16) -0.0009(16)
C7 0.0292(19) 0.055(2) 0.033(2) -0.0083(18) 0.0077(16) 0.0051(17)
C8 0.031(2) 0.052(2) 0.034(2) -0.0048(18) 0.0078(17) 0.0037(18)
C9 0.035(2) 0.044(2) 0.0266(18) -0.0067(16) 0.0044(16) 0.0030(17)
C10 0.036(2) 0.047(2) 0.0264(17) 0.0036(17) 0.0074(15) 0.0064(18)
C11 0.037(2) 0.039(2) 0.0271(18) 0.0053(16) 0.0058(16) 0.0095(17)
C12 0.0288(17) 0.0340(18) 0.0268(16) -0.0020(15) 0.0059(14) 0.0025(15)
C13 0.036(2) 0.038(2) 0.0290(18) 0.0028(16) 0.0095(16) 0.0049(16)
C14 0.037(2) 0.039(2) 0.037(2) 0.0009(17) 0.0094(17) 0.0083(17)
C15 0.054(3) 0.061(3) 0.032(2) 0.009(2) 0.016(2) 0.018(2)
C16 0.058(3) 0.081(4) 0.058(3) 0.023(3) 0.020(3) 0.000(3)
C17 0.059(5) 0.045(3) 0.051(3) 0.008(2) 0.024(3) 0.019(3)
C18 0.081(8) 0.044(5) 0.057(7) 0.011(5) 0.020(6) 0.021(5)
C17F 0.059(5) 0.045(3) 0.051(3) 0.008(2) 0.024(3) 0.019(3)
C18F 0.072(8) 0.100(9) 0.111(10) 0.052(8) -0.004(7) 0.033(7)
C19 0.050(3) 0.037(2) 0.038(2) 0.0016(17) 0.0130(19) 0.0039(18)
C20 0.057(3) 0.057(3) 0.064(3) 0.019(2) 0.020(3) 0.026(2)
C21 0.049(3) 0.065(3) 0.047(3) 0.015(2) -0.003(2) 0.014(2)
C22 0.033(2) 0.055(2) 0.038(2) 0.0065(19) -0.0005(18) 0.0009(18)
C23 0.0241(19) 0.060(3) 0.053(3) -0.020(2) 0.0047(18) 0.0007(18)
C24 0.025(2) 0.071(3) 0.064(3) -0.024(3) 0.008(2) -0.005(2)
C25 0.0252(19) 0.057(3) 0.052(3) -0.013(2) 0.0063(18) 0.0045(18)
C26 0.030(2) 0.054(4) 0.049(3) -0.001(3) 0.014(2) 0.000(3)
C27 0.0243(19) 0.052(5) 0.037(2) -0.006(3) 0.0023(17) 0.004(3)
C28 0.0201(17) 0.040(2) 0.040(2) -0.0002(17) 0.0041(15) 0.0020(15)
C29 0.028(2) 0.068(4) 0.040(2) 0.006(3) 0.0049(18) 0.002(2)
C30 0.026(2) 0.069(4) 0.049(3) -0.002(2) 0.0014(19) 0.006(2)
C31 0.030(3) 0.098(10) 0.051(4) 0.008(6) 0.011(3) 0.001(6)
C32 0.049(6) 0.151(15) 0.041(6) -0.016(8) 0.001(4) 0.008(8)
C33 0.028(3) 0.145(10) 0.078(4) 0.033(5) 0.000(3) 0.010(6)
C34 0.074(8) 0.151(12) 0.037(5) 0.010(6) -0.017(5) -0.029(8)
C25F 0.0252(19) 0.057(3) 0.052(3) -0.013(2) 0.0063(18) 0.0045(18)
C26F 0.030(2) 0.054(4) 0.049(3) -0.001(3) 0.014(2) 0.000(3)
C27F 0.0243(19) 0.052(5) 0.037(2) -0.006(3) 0.0023(17) 0.004(3)
C28F 0.0201(17) 0.040(2) 0.040(2) -0.0002(17) 0.0041(15) 0.0020(15)
C29F 0.028(2) 0.068(4) 0.040(2) 0.006(3) 0.0049(18) 0.002(2)
C30F 0.026(2) 0.069(4) 0.049(3) -0.002(2) 0.0014(19) 0.006(2)
C31F 0.030(3) 0.098(10) 0.051(4) 0.008(6) 0.011(3) 0.001(6)
C32F 0.12(2) 0.17(3) 0.050(11) -0.003(16) 0.020(11) -0.01(2)
C33F 0.028(3) 0.145(10) 0.078(4) 0.033(5) 0.000(3) 0.010(6)
C34F 0.050(10) 0.102(15) 0.067(11) -0.024(10) -0.015(8) 0.004(9)
C35 0.036(2) 0.082(3) 0.030(2) 0.005(2) 0.0068(18) 0.014(2)
C36 0.060(4) 0.140(6) 0.062(4) 0.036(4) 0.018(3) 0.008(4)
C37 0.071(4) 0.117(5) 0.083(4) 0.061(4) -0.002(3) -0.024(4)
C38 0.031(2) 0.042(2) 0.114(5) 0.013(3) 0.008(3) -0.0006(19)
C39 0.0269(18) 0.051(2) 0.040(2) -0.0057(18) 0.0080(16) -0.0074(17)
C40 0.031(2) 0.043(2) 0.048(2) -0.0123(19) 0.0096(18) -0.0103(17)
C41 0.033(2) 0.038(2) 0.040(2) -0.0084(17) 0.0089(17) -0.0091(16)
C42 0.030(2) 0.046(2) 0.064(3) -0.011(2) 0.007(2) -0.0047(18)
C43 0.033(2) 0.038(2) 0.057(3) -0.0067(19) 0.0094(19) -0.0010(17)
C44 0.0313(19) 0.0357(19) 0.0291(18) -0.0016(15) 0.0076(15) -0.0071(15)
C45 0.0320(19) 0.039(2) 0.0275(18) -0.0010(15) 0.0042(15) 0.0007(16)
C46 0.038(2) 0.0350(19) 0.0310(19) -0.0034(16) 0.0087(17) -0.0028(16)
C47 0.027(2) 0.059(3) 0.110(5) -0.021(3) 0.005(3) -0.001(2)
C48 0.044(3) 0.106(5) 0.141(7) 0.027(5) -0.014(4) 0.005(3)
C49 0.048(3) 0.035(2) 0.042(2) -0.0019(17) 0.000(2) -0.0028(18)
C50 0.076(3) 0.041(2) 0.051(3) -0.004(2) -0.005(2) 0.003(2)
C51 0.042(2) 0.039(2) 0.035(2) 0.0021(17) 0.0154(18) 0.0011(17)
C52 0.040(2) 0.052(3) 0.077(3) 0.010(2) 0.029(2) 0.007(2)
C53 0.028(2) 0.053(3) 0.095(4) 0.013(3) 0.000(2) 0.0067(19)
C54 0.046(2) 0.034(2) 0.043(2) 0.0029(18) -0.0067(19) 0.0040(17)

loop_
_atom_type_symbol
_atom_type_description
_atom_type_scat_dispersion_real
_atom_type_scat_dispersion_imag
_atom_type_scat_source
Au Au -2.0133 8.8022 'International Tables Vol C Tables 4.2.6.8 and 6.1.1.4'
Cl Cl 0.1484 0.1585 'International Tables Vol C Tables 4.2.6.8 and 6.1.1.4'
P P 0.1023 0.0942 'International Tables Vol C Tables 4.2.6.8 and 6.1.1.4'
F F 0.0171 0.0103 'International Tables Vol C Tables 4.2.6.8 and 6.1.1.4'
C C 0.0033 0.0016 'International Tables Vol C Tables 4.2.6.8 and 6.1.1.4'
H H 0.0000 0.0000 'International Tables Vol C Tables 4.2.6.8 and 6.1.1.4'

loop_
_geom_angle_atom_site_label_1
_geom_angle_atom_site_label_2
_geom_angle_atom_site_label_3
_geom_angle
_geom_angle_site_symmetry_1
_geom_angle_site_symmetry_3
P1 Au1 P2 125.98(3) . 2_656
P1 Au1 P3 118.78(3) . 4_566
P2 Au1 P3 114.57(3) 2_656 4_566
P1 Au1 Cl1 88.15(3) . .
P2 Au1 Cl1 96.76(3) 2_656 .
P3 Au1 Cl1 93.39(3) 4_566 .
C12 P1 C19 108.16(17) . .
C12 P1 C22 104.39(19) . .
C19 P1 C22 93.23(19) . .
C12 P1 Au1 114.82(12) . .
C19 P1 Au1 118.77(13) . .
C22 P1 Au1 114.69(14) . .
C28F P2 C38 106.08(19) . .
C28 P2 C38 106.08(19) . .
C28F P2 C35 104.98(19) . .
C28 P2 C35 104.98(19) . .
C38 P2 C35 92.6(2) . .
C28 P2 Au1 115.23(13) . 2_646
C38 P2 Au1 117.20(18) . 2_646
C35 P2 Au1 117.83(14) . 2_646
C44 P3 C51 103.99(18) . .
C44 P3 C54 107.22(18) . .
C51 P3 C54 93.88(19) . .
C44 P3 Au1 113.36(13) . 4_565
C51 P3 Au1 114.33(13) . 4_565
C54 P3 Au1 121.32(14) . 4_565
C6 C1 C2 118.6(3) . .
C6 C1 C7 116.9(3) . .
C2 C1 C7 124.5(3) . .
C1 C2 C3 120.8(3) . .
C1 C2 H2 119.6 . .
C3 C2 H2 119.6 . .
C4 C3 C2 119.2(3) . .
C4 C3 C23 121.3(3) . .
C2 C3 C23 119.5(3) . .
C3 C4 C5 121.3(3) . .
C3 C4 H4 119.4 . .
C5 C4 H4 119.4 . .
C4 C5 C6 118.0(3) . .
C4 C5 C39 124.0(3) . .
C6 C5 C39 117.9(3) . .
C1 C6 C5 122.1(3) . .
C1 C6 H6 119.0 . .
C5 C6 H6 119.0 . .
C8 C7 C1 128.5(4) . .
C8 C7 H7 115.8 . .
C1 C7 H7 115.8 . .
C7 C8 C9 120.8(4) . .
C7 C8 H8 119.6 . .
C9 C8 H8 119.6 . .
C10 C9 C14 120.3(3) . .
C10 C9 C8 119.7(3) . .
C14 C9 C8 120.0(3) . .
C11 C10 C9 119.1(3) . .
C11 C10 C15 119.6(3) . .
C9 C10 C15 121.3(3) . .
C12 C11 C10 121.7(3) . .
C12 C11 H11 119.1 . .
C10 C11 H11 119.1 . .
C11 C12 C13 118.2(3) . .
C11 C12 P1 125.0(3) . .
C13 C12 P1 116.7(3) . .
C12 C13 C14 122.3(3) . .
C12 C13 H13 118.8 . .
C14 C13 H13 118.8 . .
C13 C14 C9 118.3(3) . .
C13 C14 C17 123.2(9) . .
C9 C14 C17 118.4(9) . .
C13 C14 C17F 117.3(9) . .
C9 C14 C17F 124.3(9) . .
C16 C15 C10 112.0(4) . .
C16 C15 H15A 109.2 . .
C10 C15 H15A 109.2 . .
C16 C15 H15B 109.2 . .
C10 C15 H15B 109.2 . .
H15A C15 H15B 107.9 . .
C15 C16 H16A 109.5 . .
C15 C16 H16B 109.5 . .
H16A C16 H16B 109.5 . .
C15 C16 H16C 109.5 . .
H16A C16 H16C 109.5 . .
H16B C16 H16C 109.5 . .
C18 C17 C14 113.6(13) . .
C18 C17 H17A 108.9 . .
C14 C17 H17A 108.9 . .
C18 C17 H17B 108.9 . .
C14 C17 H17B 108.9 . .
H17A C17 H17B 107.7 . .
C17 C18 H18A 109.5 . .
C17 C18 H18B 109.5 . .
H18A C18 H18B 109.5 . .
C17 C18 H18C 109.5 . .
H18A C18 H18C 109.5 . .
H18B C18 H18C 109.5 . .
C18F C17F C14 112.4(13) . .
C18F C17F H17C 109.1 . .
C14 C17F H17C 109.1 . .
C18F C17F H17D 109.1 . .
C14 C17F H17D 109.1 . .
H17C C17F H17D 107.8 . .
C17F C18F H18D 109.5 . .
C17F C18F H18E 109.5 . .
H18D C18F H18E 109.5 . .
C17F C18F H18F 109.5 . .
H18D C18F H18F 109.5 . .
H18E C18F H18F 109.5 . .
C20 C19 P1 106.1(3) . .
C20 C19 H19A 110.5 . .
P1 C19 H19A 110.5 . .
C20 C19 H19B 110.5 . .
P1 C19 H19B 110.5 . .
H19A C19 H19B 108.7 . .
C21 C20 C19 107.7(3) . .
C21 C20 H20A 110.2 . .
C19 C20 H20A 110.2 . .
C21 C20 H20B 110.2 . .
C19 C20 H20B 110.2 . .
H20A C20 H20B 108.5 . .
C20 C21 C22 105.8(4) . .
C20 C21 H21A 110.6 . .
C22 C21 H21A 110.6 . .
C20 C21 H21B 110.6 . .
C22 C21 H21B 110.6 . .
H21A C21 H21B 108.7 . .
C21 C22 P1 106.0(3) . .
C21 C22 H22A 110.5 . .
P1 C22 H22A 110.5 . .
C21 C22 H22B 110.5 . .
P1 C22 H22B 110.5 . .
H22A C22 H22B 108.7 . .
C24 C23 C3 126.5(4) . .
C24 C23 H23 116.7 . .
C3 C23 H23 116.7 . .
C23 C24 C25F 128.0(4) . .
C23 C24 C25 128.0(4) . .
C23 C24 H24 116.0 . .
C25 C24 H24 116.0 . .
C26 C25 C30 119.4(6) . .
C26 C25 C24 122.4(6) . .
C30 C25 C24 118.1(6) . .
C25 C26 C27 119.7(8) . .
C25 C26 C31 123.0(8) . .
C27 C26 C31 117.4(7) . .
C28 C27 C26 121.1(9) . .
C28 C27 H27 119.4 . .
C26 C27 H27 119.4 . .
C27 C28 C29 118.7(7) . .
C27 C28 P2 119.8(5) . .
C29 C28 P2 121.5(5) . .
C30 C29 C28 120.9(9) . .
C30 C29 H29 119.6 . .
C28 C29 H29 119.6 . .
C29 C30 C25 119.9(8) . .
C29 C30 C33 117.6(10) . .
C25 C30 C33 122.5(10) . .
C26 C31 C32 111.5(8) . .
C26 C31 H31A 109.3 . .
C32 C31 H31A 109.3 . .
C26 C31 H31B 109.3 . .
C32 C31 H31B 109.3 . .
H31A C31 H31B 108.0 . .
C31 C32 H32A 109.5 . .
C31 C32 H32B 109.5 . .
H32A C32 H32B 109.5 . .
C31 C32 H32C 109.5 . .
H32A C32 H32C 109.5 . .
H32B C32 H32C 109.5 . .
C34 C33 C30 112.1(9) . .
C34 C33 H33A 109.2 . .
C30 C33 H33A 109.2 . .
C34 C33 H33B 109.2 . .
C30 C33 H33B 109.2 . .
H33A C33 H33B 107.9 . .
C33 C34 H34A 109.5 . .
C33 C34 H34B 109.5 . .
H34A C34 H34B 109.5 . .
C33 C34 H34C 109.5 . .
H34A C34 H34C 109.5 . .
H34B C34 H34C 109.5 . .
C26F C25F C30F 120.0(9) . .
C26F C25F C24 122.1(7) . .
C30F C25F C24 117.9(8) . .
C25F C26F C27F 119.5(12) . .
C25F C26F C31F 125.1(13) . .
C27F C26F C31F 115.4(12) . .
C28F C27F C26F 121.3(14) . .
C28F C27F H27F 119.3 . .
C26F C27F H27F 119.3 . .
C27F C28F C29F 118.4(10) . .
C27F C28F P2 119.7(8) . .
C29F C28F P2 121.9(8) . .
C30F C29F C28F 121.4(14) . .
C30F C29F H29F 119.3 . .
C28F C29F H29F 119.3 . .
C29F C30F C25F 119.3(13) . .
C29F C30F C33F 119.2(16) . .
C25F C30F C33F 121.5(16) . .
C26F C31F C32F 111.3(12) . .
C26F C31F H31C 109.4 . .
C32F C31F H31C 109.4 . .
C26F C31F H31D 109.4 . .
C32F C31F H31D 109.4 . .
H31C C31F H31D 108.0 . .
C31F C32F H32D 109.5 . .
C31F C32F H32E 109.5 . .
H32D C32F H32E 109.5 . .
C31F C32F H32F 109.5 . .
H32D C32F H32F 109.5 . .
H32E C32F H32F 109.5 . .
C34F C33F C30F 118.5(13) . .
C34F C33F H33C 107.7 . .
C30F C33F H33C 107.7 . .
C34F C33F H33D 107.7 . .
C30F C33F H33D 107.7 . .
H33C C33F H33D 107.1 . .
C33F C34F H34D 109.5 . .
C33F C34F H34E 109.5 . .
H34D C34F H34E 109.5 . .
C33F C34F H34F 109.5 . .
H34D C34F H34F 109.5 . .
H34E C34F H34F 109.5 . .
C36 C35 P2 107.7(4) . .
C36 C35 H35A 110.2 . .
P2 C35 H35A 110.2 . .
C36 C35 H35B 110.2 . .
P2 C35 H35B 110.2 . .
H35A C35 H35B 108.5 . .
C37 C36 C35 107.2(5) . .
C37 C36 H36A 110.3 . .
C35 C36 H36A 110.3 . .
C37 C36 H36B 110.3 . .
C35 C36 H36B 110.3 . .
H36A C36 H36B 108.5 . .
C36 C37 C38 111.1(5) . .
C36 C37 H37A 109.4 . .
C38 C37 H37A 109.4 . .
C36 C37 H37B 109.4 . .
C38 C37 H37B 109.4 . .
H37A C37 H37B 108.0 . .
C37 C38 P2 103.5(4) . .
C37 C38 H38A 111.1 . .
P2 C38 H38A 111.1 . .
C37 C38 H38B 111.1 . .
P2 C38 H38B 111.1 . .
H38A C38 H38B 109.0 . .
C40 C39 C5 127.6(4) . .
C40 C39 H39 116.2 . .
C5 C39 H39 116.2 . .
C39 C40 C41 123.4(4) . .
C39 C40 H40 118.3 . .
C41 C40 H40 118.3 . .
C46 C41 C42 119.3(3) . .
C46 C41 C40 123.2(4) . .
C42 C41 C40 117.3(4) . .
C43 C42 C41 119.1(4) . .
C43 C42 C47 117.6(4) . .
C41 C42 C47 123.2(4) . .
C44 C43 C42 121.9(4) . .
C44 C43 H43 119.1 . .
C42 C43 H43 119.1 . .
C43 C44 C45 118.2(3) . .
C43 C44 P3 116.5(3) . .
C45 C44 P3 125.2(3) . .
C44 C45 C46 121.3(4) . .
C44 C45 H45 119.3 . .
C46 C45 H45 119.3 . .
C45 C46 C41 119.7(3) . .
C45 C46 C49 117.5(3) . .
C41 C46 C49 122.8(3) . .
C48 C47 C42 113.4(5) . .
C48 C47 H47A 108.9 . .
C42 C47 H47A 108.9 . .
C48 C47 H47B 108.9 . .
C42 C47 H47B 108.9 . .
H47A C47 H47B 107.7 . .
C47 C48 H48A 109.5 . .
C47 C48 H48B 109.5 . .
H48A C48 H48B 109.5 . .
C47 C48 H48C 109.5 . .
H48A C48 H48C 109.5 . .
H48B C48 H48C 109.5 . .
C50 C49 C46 114.7(3) . .
C50 C49 H49A 108.6 . .
C46 C49 H49A 108.6 . .
C50 C49 H49B 108.6 . .
C46 C49 H49B 108.6 . .
H49A C49 H49B 107.6 . .
C49 C50 H50A 109.5 . .
C49 C50 H50B 109.5 . .
H50A C50 H50B 109.5 . .
C49 C50 H50C 109.5 . .
H50A C50 H50C 109.5 . .
H50B C50 H50C 109.5 . .
C52 C51 P3 106.0(3) . .
C52 C51 H51A 110.5 . .
P3 C51 H51A 110.5 . .
C52 C51 H51B 110.5 . .
P3 C51 H51B 110.5 . .
H51A C51 H51B 108.7 . .
C53 C52 C51 106.5(4) . .
C53 C52 H52A 110.4 . .
C51 C52 H52A 110.4 . .
C53 C52 H52B 110.4 . .
C51 C52 H52B 110.4 . .
H52A C52 H52B 108.6 . .
C52 C53 C54 107.5(4) . .
C52 C53 H53A 110.2 . .
C54 C53 H53A 110.2 . .
C52 C53 H53B 110.2 . .
C54 C53 H53B 110.2 . .
H53A C53 H53B 108.5 . .
C53 C54 P3 104.4(3) . .
C53 C54 H54A 110.9 . .
P3 C54 H54A 110.9 . .
C53 C54 H54B 110.9 . .
P3 C54 H54B 110.9 . .
H54A C54 H54B 108.9 . .

loop_
_geom_bond_atom_site_label_1
_geom_bond_atom_site_label_2
_geom_bond_distance
_geom_bond_site_symmetry_2
Au1 P1 2.3334(9) .
Au1 P2 2.3373(10) 2_656
Au1 P3 2.3590(9) 4_566
Au1 Cl1 2.8314(9) .
P1 C12 1.828(4) .
P1 C19 1.841(4) .
P1 C22 1.847(4) .
P2 C28F 1.819(4) .
P2 C28 1.819(4) .
P2 C38 1.836(5) .
P2 C35 1.841(4) .
P3 C44 1.821(4) .
P3 C51 1.839(4) .
P3 C54 1.850(4) .
C1 C6 1.384(5) .
C1 C2 1.388(5) .
C1 C7 1.476(5) .
C2 C3 1.405(5) .
C2 H2 0.9500 .
C3 C4 1.383(5) .
C3 C23 1.475(5) .
C4 C5 1.394(5) .
C4 H4 0.9500 .
C5 C6 1.398(5) .
C5 C39 1.472(5) .
C6 H6 0.9500 .
C7 C8 1.303(5) .
C7 H7 0.9500 .
C8 C9 1.504(5) .
C8 H8 0.9500 .
C9 C10 1.403(5) .
C9 C14 1.409(5) .
C10 C11 1.397(5) .
C10 C15 1.516(5) .
C11 C12 1.389(5) .
C11 H11 0.9500 .
C12 C13 1.389(5) .
C13 C14 1.397(5) .
C13 H13 0.9500 .
C14 C17 1.523(12) .
C14 C17F 1.525(11) .
C15 C16 1.512(6) .
C15 H15A 0.9900 .
C15 H15B 0.9900 .
C16 H16A 0.9800 .
C16 H16B 0.9800 .
C16 H16C 0.9800 .
C17 C18 1.509(16) .
C17 H17A 0.9900 .
C17 H17B 0.9900 .
C18 H18A 0.9800 .
C18 H18B 0.9800 .
C18 H18C 0.9800 .
C17F C18F 1.517(16) .
C17F H17C 0.9900 .
C17F H17D 0.9900 .
C18F H18D 0.9800 .
C18F H18E 0.9800 .
C18F H18F 0.9800 .
C19 C20 1.524(6) .
C19 H19A 0.9900 .
C19 H19B 0.9900 .
C20 C21 1.512(7) .
C20 H20A 0.9900 .
C20 H20B 0.9900 .
C21 C22 1.514(6) .
C21 H21A 0.9900 .
C21 H21B 0.9900 .
C22 H22A 0.9900 .
C22 H22B 0.9900 .
C23 C24 1.289(6) .
C23 H23 0.9500 .
C24 C25F 1.491(5) .
C24 C25 1.491(5) .
C24 H24 0.9500 .
C25 C26 1.387(9) .
C25 C30 1.395(9) .
C26 C27 1.398(9) .
C26 C31 1.547(9) .
C27 C28 1.381(9) .
C27 H27 0.9500 .
C28 C29 1.391(9) .
C29 C30 1.389(9) .
C29 H29 0.9500 .
C30 C33 1.525(9) .
C31 C32 1.554(13) .
C31 H31A 0.9900 .
C31 H31B 0.9900 .
C32 H32A 0.9800 .
C32 H32B 0.9800 .
C32 H32C 0.9800 .
C33 C34 1.472(14) .
C33 H33A 0.9900 .
C33 H33B 0.9900 .
C34 H34A 0.9800 .
C34 H34B 0.9800 .
C34 H34C 0.9800 .
C25F C26F 1.385(13) .
C25F C30F 1.396(12) .
C26F C27F 1.401(13) .
C26F C31F 1.545(13) .
C27F C28F 1.376(13) .
C27F H27F 0.9500 .
C28F C29F 1.394(13) .
C29F C30F 1.389(13) .
C29F H29F 0.9500 .
C30F C33F 1.517(13) .
C31F C32F 1.561(17) .
C31F H31C 0.9900 .
C31F H31D 0.9900 .
C32F H32D 0.9800 .
C32F H32E 0.9800 .
C32F H32F 0.9800 .
C33F C34F 1.445(17) .
C33F H33C 0.9900 .
C33F H33D 0.9900 .
C34F H34D 0.9800 .
C34F H34E 0.9800 .
C34F H34F 0.9800 .
C35 C36 1.510(7) .
C35 H35A 0.9900 .
C35 H35B 0.9900 .
C36 C37 1.401(9) .
C36 H36A 0.9900 .
C36 H36B 0.9900 .
C37 C38 1.545(8) .
C37 H37A 0.9900 .
C37 H37B 0.9900 .
C38 H38A 0.9900 .
C38 H38B 0.9900 .
C39 C40 1.328(6) .
C39 H39 0.9500 .
C40 C41 1.478(5) .
C40 H40 0.9500 .
C41 C46 1.400(5) .
C41 C42 1.404(6) .
C42 C43 1.394(5) .
C42 C47 1.524(6) .
C43 C44 1.385(5) .
C43 H43 0.9500 .
C44 C45 1.388(5) .
C45 C46 1.394(5) .
C45 H45 0.9500 .
C46 C49 1.529(5) .
C47 C48 1.500(8) .
C47 H47A 0.9900 .
C47 H47B 0.9900 .
C48 H48A 0.9800 .
C48 H48B 0.9800 .
C48 H48C 0.9800 .
C49 C50 1.514(6) .
C49 H49A 0.9900 .
C49 H49B 0.9900 .
C50 H50A 0.9800 .
C50 H50B 0.9800 .
C50 H50C 0.9800 .
C51 C52 1.515(6) .
C51 H51A 0.9900 .
C51 H51B 0.9900 .
C52 C53 1.490(7) .
C52 H52A 0.9900 .
C52 H52B 0.9900 .
C53 C54 1.547(6) .
C53 H53A 0.9900 .
C53 H53B 0.9900 .
C54 H54A 0.9900 .
C54 H54B 0.9900 .
